data_7709703
loop_
_publ_author_name
'Hylland, Knut T.'
'Schmidtke, Inga L.'
'Wragg, David S.'
'Nova, Ainara'
'Tilset, Mats'

_publ_section_title
;
 Synthesis of substituted (N,C) and (N,C,C) Au(iii) complexes: the
 influence of sterics and electronics on cyclometalation reactions
;
_journal_name_full 'Dalton Transactions'
_journal_paper_doi 10.1039/D2DT00371F
_journal_year 2022
_chemical_formula_moiety 'C17 H12 Au F6 N O4, 0.5(C H2 Cl2)'
_chemical_formula_sum 'C17.5 H13 Cl Au F6 N O4'
_chemical_formula_weight 647.70
_space_group_crystal_system monoclinic
_space_group_IT_number 14
_space_group_name_Hall '-P 2ybc'
_space_group_name_H-M_alt 'P 1 21/c 1'
_atom_sites_solution_hydrogens geom
_atom_sites_solution_primary dual
_audit_creation_date 2021-12-03
_audit_creation_method
;
Olex2 1.5
(compiled 2021.11.18 svn.ra9532c28 for OlexSys, GUI svn.r6429)
;
_audit_update_record
;
2021-12-03 deposited with the CCDC.	2022-03-04 downloaded from the CCDC.
;
_cell_angle_alpha 90
_cell_angle_beta 93.7690(10)
_cell_angle_gamma 90
_cell_formula_units_Z 8
_cell_length_a 12.9432(7)
_cell_length_b 24.5659(13)
_cell_length_c 12.8760(7)
_cell_measurement_reflns_used 9908
_cell_measurement_temperature 99.90
_cell_measurement_theta_max 30.14
_cell_measurement_theta_min 2.29
_cell_volume 4085.2(4)
_computing_cell_refinement 'SAINT V8.40A (Bruker, 2019)'
_computing_data_reduction 'SAINT V8.40A (Bruker, 2019)'
_computing_molecular_graphics 'Olex2 1.5 (Dolomanov et al., 2009)'
_computing_publication_material 'Olex2 1.5 (Dolomanov et al., 2009)'
_computing_structure_refinement 'SHELXL 2018/3 (Sheldrick, 2015)'
_computing_structure_solution 'SHELXT 2014/5 (Sheldrick, 2014)'
_diffrn_ambient_temperature 99.90
_diffrn_detector 'Bruker Photon 100 area detector'
_diffrn_detector_area_resol_mean 10.42
_diffrn_detector_type 'CMOS area detector'
_diffrn_measured_fraction_theta_full 0.999
_diffrn_measured_fraction_theta_max 0.956
_diffrn_measurement_device 'three-circle diffractometer'
_diffrn_measurement_device_type 'Bruker D8 Venture'
_diffrn_measurement_method '\w and \f shutterless scans'
_diffrn_radiation_monochromator 'mirror optics'
_diffrn_radiation_probe x-ray
_diffrn_radiation_type MoK\a
_diffrn_radiation_wavelength 0.71073
_diffrn_reflns_av_R_equivalents 0.0544
_diffrn_reflns_av_unetI/netI 0.0350
_diffrn_reflns_Laue_measured_fraction_full 0.999
_diffrn_reflns_Laue_measured_fraction_max 0.956
_diffrn_reflns_limit_h_max 18
_diffrn_reflns_limit_h_min -18
_diffrn_reflns_limit_k_max 35
_diffrn_reflns_limit_k_min -35
_diffrn_reflns_limit_l_max 18
_diffrn_reflns_limit_l_min -18
_diffrn_reflns_number 183078
_diffrn_reflns_point_group_measured_fraction_full 0.999
_diffrn_reflns_point_group_measured_fraction_max 0.956
_diffrn_reflns_theta_full 25.242
_diffrn_reflns_theta_max 31.496
_diffrn_reflns_theta_min 2.288
_diffrn_source 'microfocus sealed X-ray tube'
_diffrn_source_current 1.0
_diffrn_source_power 0.05
_diffrn_source_type 'Incoatec I\ms'
_diffrn_source_voltage 50.0
_diffrn_standards_number 0
_exptl_absorpt_coefficient_mu 7.411
_exptl_absorpt_correction_T_max 0.7460
_exptl_absorpt_correction_T_min 0.4835
_exptl_absorpt_correction_type multi-scan
_exptl_absorpt_process_details
;
SADABS-2016/2 (Bruker,2016/2) was used for absorption correction.
wR2(int) was 0.1138 before and 0.0561 after correction.
The Ratio of minimum to maximum transmission is 0.6481.
The \l/2 correction factor is Not present.
;
_exptl_crystal_colour yellow
_exptl_crystal_colour_primary yellow
_exptl_crystal_density_diffrn 2.106
_exptl_crystal_description needle
_exptl_crystal_F_000 2456
_exptl_crystal_size_max 0.46
_exptl_crystal_size_mid 0.1
_exptl_crystal_size_min 0.065
_refine_diff_density_max 1.303
_refine_diff_density_min -1.977
_refine_diff_density_rms 0.175
_refine_ls_extinction_method none
_refine_ls_goodness_of_fit_ref 1.068
_refine_ls_hydrogen_treatment constr
_refine_ls_matrix_type full
_refine_ls_number_parameters 554
_refine_ls_number_reflns 12987
_refine_ls_number_restraints 0
_refine_ls_restrained_S_all 1.068
_refine_ls_R_factor_all 0.0500
_refine_ls_R_factor_gt 0.0322
_refine_ls_shift/su_max 0.003
_refine_ls_shift/su_mean 0.000
_refine_ls_structure_factor_coef Fsqd
_refine_ls_weighting_details 'w=1/[\s^2^(Fo^2^)+(0.0204P)^2^+15.8963P] where P=(Fo^2^+2Fc^2^)/3'
_refine_ls_weighting_scheme calc
_refine_ls_wR_factor_gt 0.0594
_refine_ls_wR_factor_ref 0.0631
_reflns_Friedel_coverage 0.000
_reflns_number_gt 10781
_reflns_number_total 12987
_reflns_threshold_expression 'I > 2\s(I)'
_cod_data_source_file d2dt00371f2.cif
_cod_data_source_block il183_freezer_a
_cod_depositor_comments
;

2025-01-11
Z value and formula fixed to values more according to usual
chemical conventions.                 miguel
;
_cod_original_formula_sum 'C35 H26 Au2 Cl2 F12 N2 O8'
_cod_original_formula_weight 1295.41
_cod_original_formula_moiety '2(C17 H12 Au F6 N O4), C H2 Cl2'
_cod_original_formula_units_Z 4
_cod_database_code 7709703
_shelx_shelxl_version_number 2018/3
_shelx_space_group_comment
;
The symmetry employed for this shelxl refinement is uniquely defined
by the following loop, which should always be used as a source of
symmetry information in preference to the above space-group names.
They are only intended as comments.
;
_olex2_refinement_description
;
1. Fixed Uiso
 At 1.2 times of:
  All C(H) groups, All C(H,H) groups
 At 1.5 times of:
  All C(H,H,H) groups
2.a Secondary CH2 refined with riding coordinates:
 C35(H35A,H35B)
2.b Aromatic/amide H refined with riding coordinates:
 C2(H2), C3(H3), C4(H4), C8(H8), C10(H10), C11(H11), C19(H19), C20(H20),
 C21(H21), C25(H25), C27(H27), C28(H28)
2.c Idealised Me refined as rotating group:
 C12(H12A,H12B,H12C), C13(H13A,H13B,H13C), C29(H29A,H29B,H29C), C30(H30A,H30B,
 H30C)
;
_olex2_date_sample_data_collection 2021-11-07
_olex2_date_sample_submission 2021-11-05
_olex2_exptl_crystal_mounting_method 'Frozen on a Mitegen cryoloop using Paretone oil.'
_olex2_submission_special_instructions 'No special instructions were received'

loop_
_space_group_symop_operation_xyz
'x, y, z'
'-x, y+1/2, -z+1/2'
'-x, -y, -z'
'x, -y-1/2, z-1/2'

loop_
_atom_site_label
_atom_site_type_symbol
_atom_site_fract_x
_atom_site_fract_y
_atom_site_fract_z
_atom_site_U_iso_or_equiv
_atom_site_adp_type
_atom_site_occupancy
_atom_site_site_symmetry_order
_atom_site_calc_flag
_atom_site_refinement_flags_posn
_atom_site_refinement_flags_adp
_atom_site_refinement_flags_occupancy
_atom_site_disorder_assembly
_atom_site_disorder_group
Au1 Au 0.76579(2) 0.34344(2) 0.20857(2) 0.01177(3) Uani 1 1 d . . . . .
F1 F 1.1345(2) 0.32458(14) 0.1184(3) 0.0498(8) Uani 1 1 d . . . . .
F2 F 1.0738(2) 0.35442(13) -0.0302(2) 0.0432(7) Uani 1 1 d . . . . .
F3 F 1.0834(2) 0.40702(12) 0.1032(3) 0.0488(8) Uani 1 1 d . . . . .
F4 F 0.7499(3) 0.52581(12) 0.1276(3) 0.0725(11) Uani 1 1 d . . . . .
F5 F 0.6239(3) 0.50358(14) 0.0249(3) 0.0619(10) Uani 1 1 d . . . . .
F6 F 0.7728(4) 0.50647(14) -0.0315(4) 0.0892(16) Uani 1 1 d . . . . .
O1 O 0.92033(19) 0.36135(11) 0.1772(2) 0.0182(5) Uani 1 1 d . . . . .
O2 O 0.9153(2) 0.30040(11) 0.0464(2) 0.0242(6) Uani 1 1 d . . . . .
O3 O 0.7457(2) 0.42264(10) 0.1731(2) 0.0196(5) Uani 1 1 d . . . . .
O4 O 0.7341(3) 0.39992(12) 0.0038(2) 0.0321(7) Uani 1 1 d . . . . .
N1 N 0.7705(2) 0.26353(11) 0.2500(2) 0.0122(5) Uani 1 1 d . . . . .
C1 C 0.8561(3) 0.23468(15) 0.2815(3) 0.0155(7) Uani 1 1 d . . . . .
C2 C 0.8472(3) 0.17864(15) 0.2940(3) 0.0195(7) Uani 1 1 d . . . . .
H2 H 0.907030 0.157978 0.315072 0.023 Uiso 1 1 calc R U . . .
C3 C 0.7538(3) 0.15258(15) 0.2765(3) 0.0192(7) Uani 1 1 d . . . . .
H3 H 0.749452 0.114091 0.281863 0.023 Uiso 1 1 calc R U . . .
C4 C 0.6660(3) 0.18330(14) 0.2509(3) 0.0161(7) Uani 1 1 d . . . . .
H4 H 0.600218 0.166192 0.241170 0.019 Uiso 1 1 calc R U . . .
C5 C 0.6748(3) 0.23904(14) 0.2395(2) 0.0119(6) Uani 1 1 d . . . . .
C6 C 0.5888(3) 0.27687(14) 0.2241(2) 0.0128(6) Uani 1 1 d . . . . .
C7 C 0.6146(3) 0.33187(14) 0.2207(3) 0.0129(6) Uani 1 1 d . . . . .
C8 C 0.5409(3) 0.37240(14) 0.2156(3) 0.0143(6) Uani 1 1 d . . . . .
H8 H 0.560940 0.409562 0.213669 0.017 Uiso 1 1 calc R U . . .
C9 C 0.4359(3) 0.35814(15) 0.2134(3) 0.0160(7) Uani 1 1 d . . . . .
C10 C 0.4090(3) 0.30307(15) 0.2126(3) 0.0153(7) Uani 1 1 d . . . . .
H10 H 0.337892 0.293159 0.207838 0.018 Uiso 1 1 calc R U . . .
C11 C 0.4836(3) 0.26263(14) 0.2186(3) 0.0137(6) Uani 1 1 d . . . . .
H11 H 0.463710 0.225413 0.219105 0.016 Uiso 1 1 calc R U . . .
C12 C 0.3535(3) 0.40152(17) 0.2104(4) 0.0270(9) Uani 1 1 d . . . . .
H12A H 0.296038 0.390837 0.161283 0.040 Uiso 1 1 calc R U . . .
H12B H 0.382768 0.436050 0.187952 0.040 Uiso 1 1 calc R U . . .
H12C H 0.328175 0.405901 0.279950 0.040 Uiso 1 1 calc R U . . .
C13 C 0.9565(3) 0.26252(17) 0.3091(3) 0.0219(8) Uani 1 1 d . . . . .
H13A H 0.999652 0.261384 0.249342 0.033 Uiso 1 1 calc R U . . .
H13B H 0.992370 0.243985 0.368411 0.033 Uiso 1 1 calc R U . . .
H13C H 0.943466 0.300491 0.327511 0.033 Uiso 1 1 calc R U . . .
C14 C 0.9541(3) 0.33688(15) 0.0988(3) 0.0182(7) Uani 1 1 d . . . . .
C15 C 1.0618(3) 0.35667(17) 0.0740(4) 0.0283(9) Uani 1 1 d . . . . .
C16 C 0.7365(3) 0.43194(15) 0.0747(3) 0.0220(8) Uani 1 1 d . . . . .
C17 C 0.7239(4) 0.49365(19) 0.0499(4) 0.0401(12) Uani 1 1 d . . . . .
Au2 Au 0.59222(2) 0.66517(2) 0.50270(2) 0.01233(3) Uani 1 1 d . . . . .
F7 F 0.9037(3) 0.59671(13) 0.3964(3) 0.0610(10) Uani 1 1 d . . . . .
F8 F 0.9060(3) 0.65263(14) 0.2711(3) 0.0579(10) Uani 1 1 d . . . . .
F9 F 0.9620(2) 0.67634(19) 0.4235(4) 0.0819(13) Uani 1 1 d . . . . .
F10 F 0.6399(4) 0.49321(13) 0.3623(3) 0.0806(13) Uani 1 1 d . . . . .
F11 F 0.4780(4) 0.49578(14) 0.3803(3) 0.0748(13) Uani 1 1 d . . . . .
F12 F 0.5354(3) 0.51263(10) 0.2328(2) 0.0451(8) Uani 1 1 d . . . . .
O5 O 0.74895(19) 0.64912(11) 0.4776(2) 0.0199(5) Uani 1 1 d . . . . .
O6 O 0.7416(2) 0.70294(12) 0.3362(2) 0.0265(6) Uani 1 1 d . . . . .
O7 O 0.5767(2) 0.58646(10) 0.4620(2) 0.0184(5) Uani 1 1 d . . . . .
O8 O 0.5519(2) 0.61426(11) 0.2960(2) 0.0244(6) Uani 1 1 d . . . . .
N2 N 0.5898(2) 0.74514(12) 0.5431(2) 0.0134(6) Uani 1 1 d . . . . .
C18 C 0.6731(3) 0.77618(15) 0.5729(3) 0.0166(7) Uani 1 1 d . . . . .
C19 C 0.6603(3) 0.83168(16) 0.5839(3) 0.0215(8) Uani 1 1 d . . . . .
H19 H 0.718528 0.853656 0.604404 0.026 Uiso 1 1 calc R U . . .
C20 C 0.5644(3) 0.85580(16) 0.5657(3) 0.0213(8) Uani 1 1 d . . . . .
H20 H 0.556866 0.894178 0.570106 0.026 Uiso 1 1 calc R U . . .
C21 C 0.4794(3) 0.82277(15) 0.5408(3) 0.0171(7) Uani 1 1 d . . . . .
H21 H 0.412311 0.838357 0.530426 0.020 Uiso 1 1 calc R U . . .
C22 C 0.4922(3) 0.76754(14) 0.5312(2) 0.0134(6) Uani 1 1 d . . . . .
C23 C 0.4096(3) 0.72774(14) 0.5152(2) 0.0138(6) Uani 1 1 d . . . . .
C24 C 0.4399(3) 0.67343(15) 0.5115(3) 0.0139(6) Uani 1 1 d . . . . .
C25 C 0.3697(3) 0.63124(15) 0.5071(3) 0.0169(7) Uani 1 1 d . . . . .
H25 H 0.392932 0.594571 0.506572 0.020 Uiso 1 1 calc R U . . .
C26 C 0.2635(3) 0.64300(16) 0.5033(3) 0.0188(7) Uani 1 1 d . . . . .
C27 C 0.2323(3) 0.69762(15) 0.5022(3) 0.0175(7) Uani 1 1 d . . . . .
H27 H 0.160524 0.706053 0.496685 0.021 Uiso 1 1 calc R U . . .
C28 C 0.3037(3) 0.73951(15) 0.5092(3) 0.0151(7) Uani 1 1 d . . . . .
H28 H 0.280907 0.776251 0.509756 0.018 Uiso 1 1 calc R U . . .
C29 C 0.1850(3) 0.59737(18) 0.4984(4) 0.0310(10) Uani 1 1 d . . . . .
H29A H 0.219990 0.562831 0.515523 0.046 Uiso 1 1 calc R U . . .
H29B H 0.151325 0.595296 0.428117 0.046 Uiso 1 1 calc R U . . .
H29C H 0.132749 0.604387 0.548543 0.046 Uiso 1 1 calc R U . . .
C30 C 0.7766(3) 0.75059(17) 0.5987(3) 0.0225(8) Uani 1 1 d . . . . .
H30A H 0.767044 0.712744 0.620146 0.034 Uiso 1 1 calc R U . . .
H30B H 0.813096 0.770791 0.655577 0.034 Uiso 1 1 calc R U . . .
H30C H 0.817375 0.751481 0.537234 0.034 Uiso 1 1 calc R U . . .
C31 C 0.7812(3) 0.66949(15) 0.3945(3) 0.0178(7) Uani 1 1 d . . . . .
C32 C 0.8891(3) 0.64806(18) 0.3718(4) 0.0283(9) Uani 1 1 d . . . . .
C33 C 0.5616(3) 0.58011(15) 0.3634(3) 0.0181(7) Uani 1 1 d . . . . .
C34 C 0.5533(4) 0.51966(18) 0.3348(3) 0.0371(11) Uani 1 1 d . . . . .
Cl1 Cl 1.0594(2) 0.53131(8) 0.20927(19) 0.0972(8) Uani 1 1 d . . . . .
Cl2 Cl 1.0901(2) 0.44954(14) 0.37169(19) 0.1291(11) Uani 1 1 d . . . . .
C35 C 1.0009(6) 0.4834(3) 0.2867(6) 0.0673(19) Uani 1 1 d . . . . .
H35A H 0.963698 0.456285 0.241170 0.081 Uiso 1 1 calc R U . . .
H35B H 0.949200 0.501917 0.327690 0.081 Uiso 1 1 calc R U . . .

loop_
_atom_site_aniso_label
_atom_site_aniso_U_11
_atom_site_aniso_U_22
_atom_site_aniso_U_33
_atom_site_aniso_U_23
_atom_site_aniso_U_13
_atom_site_aniso_U_12
Au1 0.01046(6) 0.01278(6) 0.01214(6) -0.00130(4) 0.00130(4) -0.00154(4)
F1 0.0185(13) 0.062(2) 0.069(2) -0.0003(17) 0.0008(13) 0.0021(13)
F2 0.0356(15) 0.0599(19) 0.0365(15) -0.0059(14) 0.0207(12) -0.0130(14)
F3 0.0381(16) 0.0387(16) 0.073(2) -0.0196(15) 0.0285(15) -0.0225(13)
F4 0.104(3) 0.0181(15) 0.093(3) 0.0012(17) -0.012(2) -0.0067(17)
F5 0.057(2) 0.049(2) 0.080(3) 0.0141(18) 0.0042(18) 0.0274(16)
F6 0.114(3) 0.043(2) 0.121(4) 0.047(2) 0.080(3) 0.019(2)
O1 0.0132(12) 0.0207(13) 0.0211(13) -0.0036(10) 0.0040(10) -0.0040(10)
O2 0.0204(14) 0.0265(14) 0.0263(15) -0.0086(12) 0.0058(11) -0.0072(11)
O3 0.0219(13) 0.0119(12) 0.0252(14) -0.0003(10) 0.0034(11) -0.0005(10)
O4 0.0426(19) 0.0279(16) 0.0252(16) 0.0050(13) -0.0017(13) -0.0026(14)
N1 0.0126(13) 0.0152(13) 0.0087(13) 0.0009(10) 0.0007(10) 0.0010(10)
C1 0.0126(16) 0.0227(18) 0.0115(16) 0.0012(13) 0.0021(12) 0.0037(13)
C2 0.0180(17) 0.0222(18) 0.0188(18) 0.0056(14) 0.0045(14) 0.0070(14)
C3 0.0264(19) 0.0153(16) 0.0164(17) 0.0019(13) 0.0054(14) 0.0033(14)
C4 0.0200(17) 0.0162(16) 0.0123(16) -0.0007(13) 0.0019(13) -0.0005(13)
C5 0.0124(15) 0.0177(16) 0.0055(14) 0.0003(12) 0.0012(11) -0.0024(12)
C6 0.0147(16) 0.0173(16) 0.0064(14) -0.0003(12) 0.0010(12) 0.0006(12)
C7 0.0104(14) 0.0183(16) 0.0100(14) -0.0016(12) 0.0015(11) -0.0021(12)
C8 0.0142(16) 0.0142(16) 0.0144(16) -0.0006(12) 0.0001(12) -0.0003(12)
C9 0.0137(16) 0.0192(17) 0.0151(16) -0.0016(13) 0.0001(13) 0.0018(13)
C10 0.0115(15) 0.0234(18) 0.0109(15) -0.0006(13) 0.0007(12) -0.0033(13)
C11 0.0139(16) 0.0170(16) 0.0102(15) 0.0000(12) 0.0013(12) -0.0031(12)
C12 0.0156(18) 0.024(2) 0.041(2) -0.0020(18) -0.0010(17) 0.0053(15)
C13 0.0111(16) 0.030(2) 0.0239(19) 0.0060(16) -0.0005(14) 0.0027(14)
C14 0.0147(16) 0.0177(17) 0.0225(18) 0.0015(14) 0.0027(13) -0.0005(13)
C15 0.024(2) 0.0217(19) 0.040(2) -0.0123(18) 0.0065(18) -0.0073(16)
C16 0.0177(18) 0.0176(18) 0.031(2) 0.0064(15) 0.0018(15) 0.0001(14)
C17 0.047(3) 0.025(2) 0.050(3) 0.015(2) 0.015(2) 0.004(2)
Au2 0.01089(6) 0.01593(6) 0.01023(6) 0.00192(5) 0.00112(4) 0.00166(5)
F7 0.061(2) 0.0464(18) 0.081(2) 0.0287(17) 0.0439(19) 0.0368(16)
F8 0.0517(19) 0.074(2) 0.052(2) 0.0244(17) 0.0370(16) 0.0305(17)
F9 0.0139(14) 0.111(3) 0.119(4) -0.032(3) -0.0060(18) 0.0016(17)
F10 0.123(3) 0.0327(18) 0.081(3) -0.0117(17) -0.031(2) 0.043(2)
F11 0.141(4) 0.0433(19) 0.0436(19) -0.0097(15) 0.031(2) -0.058(2)
F12 0.088(2) 0.0210(13) 0.0269(14) -0.0074(11) 0.0078(14) -0.0053(14)
O5 0.0143(12) 0.0250(14) 0.0209(13) 0.0056(11) 0.0040(10) 0.0052(10)
O6 0.0226(14) 0.0312(16) 0.0263(15) 0.0107(12) 0.0058(11) 0.0097(12)
O7 0.0222(13) 0.0146(12) 0.0187(13) 0.0035(10) 0.0027(10) 0.0024(10)
O8 0.0401(17) 0.0145(12) 0.0185(13) 0.0019(10) 0.0004(12) 0.0017(11)
N2 0.0134(13) 0.0188(14) 0.0083(13) -0.0001(11) 0.0018(10) -0.0017(11)
C18 0.0132(16) 0.0263(18) 0.0102(15) -0.0021(13) 0.0004(12) -0.0030(14)
C19 0.0225(19) 0.0261(19) 0.0158(17) -0.0031(14) 0.0009(14) -0.0077(15)
C20 0.030(2) 0.0191(18) 0.0152(17) -0.0024(14) 0.0011(15) -0.0041(15)
C21 0.0195(17) 0.0205(17) 0.0114(16) 0.0002(13) 0.0021(13) 0.0009(14)
C22 0.0140(16) 0.0204(17) 0.0060(14) 0.0005(12) 0.0015(12) 0.0010(13)
C23 0.0159(16) 0.0212(17) 0.0046(14) 0.0012(12) 0.0017(12) 0.0015(13)
C24 0.0085(14) 0.0246(18) 0.0088(14) 0.0002(13) 0.0019(11) -0.0002(13)
C25 0.0174(17) 0.0189(17) 0.0142(16) 0.0026(13) 0.0006(13) 0.0008(13)
C26 0.0164(17) 0.0236(18) 0.0165(17) 0.0014(14) 0.0011(13) -0.0047(14)
C27 0.0124(16) 0.0267(19) 0.0134(16) 0.0011(14) 0.0000(12) 0.0004(14)
C28 0.0133(16) 0.0215(17) 0.0106(15) -0.0016(13) 0.0022(12) 0.0034(13)
C29 0.0188(19) 0.027(2) 0.046(3) 0.0066(19) -0.0004(18) -0.0069(16)
C30 0.0127(17) 0.034(2) 0.0203(19) -0.0050(16) -0.0012(14) -0.0037(15)
C31 0.0128(16) 0.0178(17) 0.0233(18) -0.0025(14) 0.0037(13) -0.0005(13)
C32 0.0117(17) 0.036(2) 0.038(2) 0.0099(19) 0.0122(16) 0.0069(16)
C33 0.0197(18) 0.0149(16) 0.0202(18) -0.0013(13) 0.0046(14) 0.0015(13)
C34 0.071(3) 0.0170(19) 0.024(2) -0.0004(16) 0.006(2) 0.000(2)
Cl1 0.138(2) 0.0528(10) 0.1066(17) -0.0111(10) 0.0537(15) -0.0241(12)
Cl2 0.155(3) 0.157(3) 0.0731(15) 0.0140(16) -0.0124(16) -0.043(2)
C35 0.079(5) 0.053(4) 0.073(5) -0.014(3) 0.031(4) -0.016(3)

loop_
_atom_type_symbol
_atom_type_description
_atom_type_scat_dispersion_real
_atom_type_scat_dispersion_imag
_atom_type_scat_source
C C 0.0033 0.0016 'International Tables Vol C Tables 4.2.6.8 and 6.1.1.4'
H H 0.0000 0.0000 'International Tables Vol C Tables 4.2.6.8 and 6.1.1.4'
Au Au -2.0133 8.8022 'International Tables Vol C Tables 4.2.6.8 and 6.1.1.4'
Cl Cl 0.1484 0.1585 'International Tables Vol C Tables 4.2.6.8 and 6.1.1.4'
F F 0.0171 0.0103 'International Tables Vol C Tables 4.2.6.8 and 6.1.1.4'
N N 0.0061 0.0033 'International Tables Vol C Tables 4.2.6.8 and 6.1.1.4'
O O 0.0106 0.0060 'International Tables Vol C Tables 4.2.6.8 and 6.1.1.4'

loop_
_geom_angle_atom_site_label_1
_geom_angle_atom_site_label_2
_geom_angle_atom_site_label_3
_geom_angle
_geom_angle_site_symmetry_1
_geom_angle_site_symmetry_3
_geom_angle_publ_flag
O3 Au1 O1 82.24(10) . . ?
O3 Au1 N1 173.84(11) . . ?
N1 Au1 O1 103.80(11) . . ?
C7 Au1 O1 172.37(12) . . ?
C7 Au1 O3 92.46(12) . . ?
C7 Au1 N1 81.65(13) . . ?
C14 O1 Au1 115.5(2) . . ?
C16 O3 Au1 113.4(2) . . ?
C1 N1 Au1 126.4(2) . . ?
C1 N1 C5 120.9(3) . . ?
C5 N1 Au1 112.6(2) . . ?
N1 C1 C2 118.7(3) . . ?
N1 C1 C13 120.9(3) . . ?
C2 C1 C13 120.3(3) . . ?
C1 C2 H2 119.3 . . ?
C3 C2 C1 121.4(3) . . ?
C3 C2 H2 119.3 . . ?
C2 C3 H3 120.5 . . ?
C2 C3 C4 119.0(3) . . ?
C4 C3 H3 120.5 . . ?
C3 C4 H4 120.3 . . ?
C5 C4 C3 119.5(3) . . ?
C5 C4 H4 120.3 . . ?
N1 C5 C4 120.2(3) . . ?
N1 C5 C6 114.2(3) . . ?
C4 C5 C6 125.4(3) . . ?
C7 C6 C5 116.2(3) . . ?
C7 C6 C11 118.3(3) . . ?
C11 C6 C5 125.4(3) . . ?
C6 C7 Au1 112.3(2) . . ?
C8 C7 Au1 125.0(3) . . ?
C8 C7 C6 122.4(3) . . ?
C7 C8 H8 120.4 . . ?
C7 C8 C9 119.2(3) . . ?
C9 C8 H8 120.4 . . ?
C8 C9 C12 120.5(3) . . ?
C10 C9 C8 118.9(3) . . ?
C10 C9 C12 120.6(3) . . ?
C9 C10 H10 119.3 . . ?
C11 C10 C9 121.4(3) . . ?
C11 C10 H10 119.3 . . ?
C6 C11 H11 120.2 . . ?
C10 C11 C6 119.7(3) . . ?
C10 C11 H11 120.2 . . ?
C9 C12 H12A 109.5 . . ?
C9 C12 H12B 109.5 . . ?
C9 C12 H12C 109.5 . . ?
H12A C12 H12B 109.5 . . ?
H12A C12 H12C 109.5 . . ?
H12B C12 H12C 109.5 . . ?
C1 C13 H13A 109.5 . . ?
C1 C13 H13B 109.5 . . ?
C1 C13 H13C 109.5 . . ?
H13A C13 H13B 109.5 . . ?
H13A C13 H13C 109.5 . . ?
H13B C13 H13C 109.5 . . ?
O1 C14 C15 112.2(3) . . ?
O2 C14 O1 129.7(3) . . ?
O2 C14 C15 118.0(3) . . ?
F1 C15 F2 106.0(4) . . ?
F1 C15 C14 110.6(4) . . ?
F2 C15 C14 110.9(3) . . ?
F3 C15 F1 107.6(4) . . ?
F3 C15 F2 106.4(4) . . ?
F3 C15 C14 114.8(3) . . ?
O3 C16 C17 112.2(4) . . ?
O4 C16 O3 128.9(4) . . ?
O4 C16 C17 118.9(4) . . ?
F4 C17 F5 105.7(4) . . ?
F4 C17 C16 114.5(4) . . ?
F5 C17 C16 108.3(4) . . ?
F6 C17 F4 111.0(5) . . ?
F6 C17 F5 106.1(5) . . ?
F6 C17 C16 110.6(4) . . ?
O7 Au2 O5 82.01(11) . . ?
O7 Au2 N2 173.39(11) . . ?
N2 Au2 O5 104.53(11) . . ?
C24 Au2 O5 172.55(12) . . ?
C24 Au2 O7 91.75(13) . . ?
C24 Au2 N2 81.65(13) . . ?
C31 O5 Au2 115.2(2) . . ?
C33 O7 Au2 112.4(2) . . ?
C18 N2 Au2 126.2(2) . . ?
C18 N2 C22 120.9(3) . . ?
C22 N2 Au2 112.8(2) . . ?
N2 C18 C19 119.0(3) . . ?
N2 C18 C30 120.7(3) . . ?
C19 C18 C30 120.2(3) . . ?
C18 C19 H19 119.4 . . ?
C20 C19 C18 121.2(3) . . ?
C20 C19 H19 119.4 . . ?
C19 C20 H20 120.7 . . ?
C19 C20 C21 118.6(4) . . ?
C21 C20 H20 120.7 . . ?
C20 C21 H21 120.0 . . ?
C22 C21 C20 120.0(3) . . ?
C22 C21 H21 120.0 . . ?
N2 C22 C23 114.1(3) . . ?
C21 C22 N2 120.0(3) . . ?
C21 C22 C23 125.8(3) . . ?
C24 C23 C22 116.3(3) . . ?
C24 C23 C28 118.3(3) . . ?
C28 C23 C22 125.3(3) . . ?
C23 C24 Au2 112.5(2) . . ?
C25 C24 Au2 125.0(3) . . ?
C25 C24 C23 122.4(3) . . ?
C24 C25 H25 120.4 . . ?
C24 C25 C26 119.3(3) . . ?
C26 C25 H25 120.4 . . ?
C25 C26 C29 120.2(4) . . ?
C27 C26 C25 118.6(3) . . ?
C27 C26 C29 121.2(3) . . ?
C26 C27 H27 119.3 . . ?
C28 C27 C26 121.4(3) . . ?
C28 C27 H27 119.3 . . ?
C23 C28 H28 120.0 . . ?
C27 C28 C23 119.9(3) . . ?
C27 C28 H28 120.0 . . ?
C26 C29 H29A 109.5 . . ?
C26 C29 H29B 109.5 . . ?
C26 C29 H29C 109.5 . . ?
H29A C29 H29B 109.5 . . ?
H29A C29 H29C 109.5 . . ?
H29B C29 H29C 109.5 . . ?
C18 C30 H30A 109.5 . . ?
C18 C30 H30B 109.5 . . ?
C18 C30 H30C 109.5 . . ?
H30A C30 H30B 109.5 . . ?
H30A C30 H30C 109.5 . . ?
H30B C30 H30C 109.5 . . ?
O5 C31 C32 112.1(3) . . ?
O6 C31 O5 129.9(3) . . ?
O6 C31 C32 118.0(3) . . ?
F7 C32 F8 106.6(4) . . ?
F7 C32 F9 107.4(4) . . ?
F7 C32 C31 113.7(3) . . ?
F8 C32 C31 111.4(3) . . ?
F9 C32 F8 106.8(4) . . ?
F9 C32 C31 110.7(4) . . ?
O7 C33 C34 111.1(3) . . ?
O8 C33 O7 129.0(3) . . ?
O8 C33 C34 119.9(3) . . ?
F10 C34 F12 106.8(4) . . ?
F10 C34 C33 111.5(4) . . ?
F11 C34 F10 107.7(4) . . ?
F11 C34 F12 107.3(4) . . ?
F11 C34 C33 111.7(4) . . ?
F12 C34 C33 111.6(3) . . ?
Cl1 C35 Cl2 112.6(4) . . ?
Cl1 C35 H35A 109.1 . . ?
Cl1 C35 H35B 109.1 . . ?
Cl2 C35 H35A 109.1 . . ?
Cl2 C35 H35B 109.1 . . ?
H35A C35 H35B 107.8 . . ?

loop_
_geom_bond_atom_site_label_1
_geom_bond_atom_site_label_2
_geom_bond_distance
_geom_bond_site_symmetry_2
_geom_bond_publ_flag
Au1 O1 2.113(2) . ?
Au1 O3 2.011(2) . ?
Au1 N1 2.034(3) . ?
Au1 C7 1.994(3) . ?
F1 C15 1.328(5) . ?
F2 C15 1.363(5) . ?
F3 C15 1.318(5) . ?
F4 C17 1.302(6) . ?
F5 C17 1.336(6) . ?
F6 C17 1.298(6) . ?
O1 C14 1.277(4) . ?
O2 C14 1.210(4) . ?
O3 C16 1.285(5) . ?
O4 C16 1.204(5) . ?
N1 C1 1.355(4) . ?
N1 C5 1.376(4) . ?
C1 C2 1.392(5) . ?
C1 C13 1.490(5) . ?
C2 H2 0.9500 . ?
C2 C3 1.374(5) . ?
C3 H3 0.9500 . ?
C3 C4 1.386(5) . ?
C4 H4 0.9500 . ?
C4 C5 1.383(5) . ?
C5 C6 1.454(5) . ?
C6 C7 1.393(5) . ?
C6 C11 1.402(5) . ?
C7 C8 1.378(5) . ?
C8 H8 0.9500 . ?
C8 C9 1.401(5) . ?
C9 C10 1.397(5) . ?
C9 C12 1.507(5) . ?
C10 H10 0.9500 . ?
C10 C11 1.384(5) . ?
C11 H11 0.9500 . ?
C12 H12A 0.9800 . ?
C12 H12B 0.9800 . ?
C12 H12C 0.9800 . ?
C13 H13A 0.9800 . ?
C13 H13B 0.9800 . ?
C13 H13C 0.9800 . ?
C14 C15 1.529(5) . ?
C16 C17 1.556(6) . ?
Au2 O5 2.112(3) . ?
Au2 O7 2.010(3) . ?
Au2 N2 2.033(3) . ?
Au2 C24 1.992(3) . ?
F7 C32 1.311(5) . ?
F8 C32 1.334(5) . ?
F9 C32 1.317(6) . ?
F10 C34 1.323(6) . ?
F11 C34 1.309(6) . ?
F12 C34 1.330(5) . ?
O5 C31 1.275(5) . ?
O6 C31 1.205(4) . ?
O7 C33 1.282(4) . ?
O8 C33 1.208(4) . ?
N2 C18 1.356(4) . ?
N2 C22 1.377(4) . ?
C18 C19 1.382(5) . ?
C18 C30 1.497(5) . ?
C19 H19 0.9500 . ?
C19 C20 1.381(6) . ?
C20 H20 0.9500 . ?
C20 C21 1.388(5) . ?
C21 H21 0.9500 . ?
C21 C22 1.373(5) . ?
C22 C23 1.454(5) . ?
C23 C24 1.392(5) . ?
C23 C28 1.397(5) . ?
C24 C25 1.377(5) . ?
C25 H25 0.9500 . ?
C25 C26 1.402(5) . ?
C26 C27 1.401(5) . ?
C26 C29 1.511(5) . ?
C27 H27 0.9500 . ?
C27 C28 1.382(5) . ?
C28 H28 0.9500 . ?
C29 H29A 0.9800 . ?
C29 H29B 0.9800 . ?
C29 H29C 0.9800 . ?
C30 H30A 0.9800 . ?
C30 H30B 0.9800 . ?
C30 H30C 0.9800 . ?
C31 C32 1.538(5) . ?
C33 C34 1.532(5) . ?
Cl1 C35 1.748(7) . ?
Cl2 C35 1.748(8) . ?
C35 H35A 0.9900 . ?
C35 H35B 0.9900 . ?

loop_
_geom_torsion_atom_site_label_1
_geom_torsion_atom_site_label_2
_geom_torsion_atom_site_label_3
_geom_torsion_atom_site_label_4
_geom_torsion
_geom_torsion_site_symmetry_1
_geom_torsion_site_symmetry_2
_geom_torsion_site_symmetry_3
_geom_torsion_site_symmetry_4
_geom_torsion_publ_flag
Au1 O1 C14 O2 -9.3(5) . . . . ?
Au1 O1 C14 C15 173.6(3) . . . . ?
Au1 O3 C16 O4 3.4(5) . . . . ?
Au1 O3 C16 C17 -178.6(3) . . . . ?
Au1 N1 C1 C2 -171.7(3) . . . . ?
Au1 N1 C1 C13 12.2(5) . . . . ?
Au1 N1 C5 C4 171.3(2) . . . . ?
Au1 N1 C5 C6 -12.9(3) . . . . ?
Au1 C7 C8 C9 172.8(3) . . . . ?
O1 C14 C15 F1 95.0(4) . . . . ?
O1 C14 C15 F2 -147.7(3) . . . . ?
O1 C14 C15 F3 -27.0(5) . . . . ?
O2 C14 C15 F1 -82.4(5) . . . . ?
O2 C14 C15 F2 34.9(5) . . . . ?
O2 C14 C15 F3 155.6(4) . . . . ?
O3 C16 C17 F4 16.1(6) . . . . ?
O3 C16 C17 F5 -101.6(5) . . . . ?
O3 C16 C17 F6 142.5(5) . . . . ?
O4 C16 C17 F4 -165.6(4) . . . . ?
O4 C16 C17 F5 76.7(5) . . . . ?
O4 C16 C17 F6 -39.2(6) . . . . ?
N1 C1 C2 C3 -0.9(5) . . . . ?
N1 C5 C6 C7 0.8(4) . . . . ?
N1 C5 C6 C11 -175.2(3) . . . . ?
C1 N1 C5 C4 -6.5(5) . . . . ?
C1 N1 C5 C6 169.2(3) . . . . ?
C1 C2 C3 C4 -3.2(6) . . . . ?
C2 C3 C4 C5 2.5(5) . . . . ?
C3 C4 C5 N1 2.3(5) . . . . ?
C3 C4 C5 C6 -173.0(3) . . . . ?
C4 C5 C6 C7 176.3(3) . . . . ?
C4 C5 C6 C11 0.2(5) . . . . ?
C5 N1 C1 C2 5.8(5) . . . . ?
C5 N1 C1 C13 -170.2(3) . . . . ?
C5 C6 C7 Au1 12.0(4) . . . . ?
C5 C6 C7 C8 -174.2(3) . . . . ?
C5 C6 C11 C10 174.5(3) . . . . ?
C6 C7 C8 C9 -0.3(5) . . . . ?
C7 C6 C11 C10 -1.5(5) . . . . ?
C7 C8 C9 C10 -2.2(5) . . . . ?
C7 C8 C9 C12 178.6(3) . . . . ?
C8 C9 C10 C11 2.9(5) . . . . ?
C9 C10 C11 C6 -1.0(5) . . . . ?
C11 C6 C7 Au1 -171.7(2) . . . . ?
C11 C6 C7 C8 2.2(5) . . . . ?
C12 C9 C10 C11 -177.9(3) . . . . ?
C13 C1 C2 C3 175.2(3) . . . . ?
Au2 O5 C31 O6 12.4(5) . . . . ?
Au2 O5 C31 C32 -170.1(3) . . . . ?
Au2 O7 C33 O8 -3.2(5) . . . . ?
Au2 O7 C33 C34 178.4(3) . . . . ?
Au2 N2 C18 C19 171.0(3) . . . . ?
Au2 N2 C18 C30 -11.9(5) . . . . ?
Au2 N2 C22 C21 -170.7(3) . . . . ?
Au2 N2 C22 C23 12.9(3) . . . . ?
Au2 C24 C25 C26 -173.4(3) . . . . ?
O5 C31 C32 F7 36.6(5) . . . . ?
O5 C31 C32 F8 157.1(4) . . . . ?
O5 C31 C32 F9 -84.3(5) . . . . ?
O6 C31 C32 F7 -145.6(4) . . . . ?
O6 C31 C32 F8 -25.1(6) . . . . ?
O6 C31 C32 F9 93.5(5) . . . . ?
O7 C33 C34 F10 -62.0(5) . . . . ?
O7 C33 C34 F11 58.6(5) . . . . ?
O7 C33 C34 F12 178.7(4) . . . . ?
O8 C33 C34 F10 119.5(5) . . . . ?
O8 C33 C34 F11 -120.0(5) . . . . ?
O8 C33 C34 F12 0.1(6) . . . . ?
N2 C18 C19 C20 0.4(5) . . . . ?
N2 C22 C23 C24 -1.6(4) . . . . ?
N2 C22 C23 C28 174.8(3) . . . . ?
C18 N2 C22 C21 5.6(5) . . . . ?
C18 N2 C22 C23 -170.7(3) . . . . ?
C18 C19 C20 C21 3.1(6) . . . . ?
C19 C20 C21 C22 -2.3(5) . . . . ?
C20 C21 C22 N2 -2.0(5) . . . . ?
C20 C21 C22 C23 173.9(3) . . . . ?
C21 C22 C23 C24 -177.7(3) . . . . ?
C21 C22 C23 C28 -1.3(5) . . . . ?
C22 N2 C18 C19 -4.8(5) . . . . ?
C22 N2 C18 C30 172.3(3) . . . . ?
C22 C23 C24 Au2 -10.8(4) . . . . ?
C22 C23 C24 C25 173.5(3) . . . . ?
C22 C23 C28 C27 -174.7(3) . . . . ?
C23 C24 C25 C26 1.8(5) . . . . ?
C24 C23 C28 C27 1.6(5) . . . . ?
C24 C25 C26 C27 1.1(5) . . . . ?
C24 C25 C26 C29 -179.9(4) . . . . ?
C25 C26 C27 C28 -2.7(5) . . . . ?
C26 C27 C28 C23 1.3(5) . . . . ?
C28 C23 C24 Au2 172.6(2) . . . . ?
C28 C23 C24 C25 -3.1(5) . . . . ?
C29 C26 C27 C28 178.4(4) . . . . ?
C30 C18 C19 C20 -176.7(3) . . . . ?
